data_4076930
loop_
_publ_author_name
'Zi, Guofu'
'Li, Hung-Wing'
'Xie, Zuowei'

_publ_section_title
;
 Synthesis, Structural Characterization, and Reactivity of
 Lanthanacarboranes Incorporating &#x201C;Carbons-Adjacent&#x201D;nido-
 andarachno-Carborane Anions of the C2B10System
;
_journal_issue 16
_journal_name_full Organometallics
_journal_page_first 3464
_journal_paper_doi 10.1021/om020299p
_journal_volume 21
_journal_year 2002
_chemical_formula_sum 'C56 H108 B20 Gd Li5 O9'
_chemical_formula_weight 1333.57
_chemical_name_systematic
; 
 ? 
;
_space_group_IT_number 4
_symmetry_cell_setting monoclinic
_symmetry_space_group_name_Hall 'P 2yb'
_symmetry_space_group_name_H-M 'P 1 21 1'
_atom_sites_solution_hydrogens geom
_atom_sites_solution_primary direct
_atom_sites_solution_secondary difmap
_audit_creation_method SHELXL-97
_cell_angle_alpha 90.00
_cell_angle_beta 102.540(2)
_cell_angle_gamma 90.00
_cell_formula_units_Z 2
_cell_length_a 11.7751(9)
_cell_length_b 24.9675(19)
_cell_length_c 13.3708(9)
_cell_measurement_temperature 293(2)
_cell_volume 3837.2(5)
_computing_structure_refinement 'SHELXL-97 (Sheldrick, 1997)'
_computing_structure_solution 'SHELXS-97 (Sheldrick, 1990)'
_diffrn_ambient_temperature 293(2)
_diffrn_measured_fraction_theta_full 0.999
_diffrn_measured_fraction_theta_max 0.999
_diffrn_radiation_monochromator graphite
_diffrn_radiation_source 'fine-focus sealed tube'
_diffrn_radiation_type MoK\a
_diffrn_radiation_wavelength 0.71073
_diffrn_reflns_av_R_equivalents 0.1398
_diffrn_reflns_av_sigmaI/netI 0.2030
_diffrn_reflns_limit_h_max 12
_diffrn_reflns_limit_h_min -12
_diffrn_reflns_limit_k_max 26
_diffrn_reflns_limit_k_min -25
_diffrn_reflns_limit_l_max 14
_diffrn_reflns_limit_l_min -11
_diffrn_reflns_number 15882
_diffrn_reflns_theta_full 25.00
_diffrn_reflns_theta_max 25.00
_diffrn_reflns_theta_min 1.56
_exptl_absorpt_coefficient_mu 0.909
_exptl_absorpt_correction_T_max 1.0000
_exptl_absorpt_correction_T_min 0.6812
_exptl_absorpt_correction_type SADABS
_exptl_crystal_colour red
_exptl_crystal_density_diffrn 1.154
_exptl_crystal_density_method 'not measured'
_exptl_crystal_description prism
_exptl_crystal_F_000 1390
_exptl_crystal_size_max 0.50
_exptl_crystal_size_mid 0.34
_exptl_crystal_size_min 0.30
_refine_diff_density_max 1.398
_refine_diff_density_min -1.187
_refine_diff_density_rms 0.145
_refine_ls_abs_structure_details 'Flack H D (1983), Acta Cryst. A39, 876-881'
_refine_ls_abs_structure_Flack 0.858(11)
_refine_ls_extinction_method none
_refine_ls_goodness_of_fit_ref 0.955
_refine_ls_hydrogen_treatment mixed
_refine_ls_matrix_type full
_refine_ls_number_parameters 821
_refine_ls_number_reflns 9152
_refine_ls_number_restraints 195
_refine_ls_restrained_S_all 0.948
_refine_ls_R_factor_all 0.1363
_refine_ls_R_factor_gt 0.0961
_refine_ls_shift/su_max 0.168
_refine_ls_shift/su_mean 0.014
_refine_ls_structure_factor_coef Fsqd
_refine_ls_weighting_details 'calc w=1/[\s^2^(Fo^2^)+(0.1310P)^2^+0.0000P] where P=(Fo^2^+2Fc^2^)/3'
_refine_ls_weighting_scheme calc
_refine_ls_wR_factor_gt 0.2231
_refine_ls_wR_factor_ref 0.2454
_reflns_number_gt 5550
_reflns_number_total 9152
_reflns_threshold_expression >2sigma(I)
_cod_data_source_file om020299p.cif
_cod_data_source_block 10
_cod_original_sg_symbol_H-M P2(1)
_cod_database_code 4076930

loop_
_symmetry_equiv_pos_as_xyz
'x, y, z'
'-x, y+1/2, -z'

loop_
_atom_site_label
_atom_site_type_symbol
_atom_site_fract_x
_atom_site_fract_y
_atom_site_fract_z
_atom_site_U_iso_or_equiv
_atom_site_adp_type
_atom_site_occupancy
_atom_site_symmetry_multiplicity
_atom_site_calc_flag
_atom_site_refinement_flags
Gd1 Gd 0.78860(2) 0.13214(3) 0.635393(17) 0.04711(7) Uani 1 1 d .
Li1 Li 0.9858(11) 0.0112(7) 0.4240(13) 0.125(6) Uani 1 1 d .
Li2 Li 1.2746(7) 0.1334(7) 0.6344(6) 0.055(2) Uani 1 1 d .
Li3 Li 0.9521(8) 0.1904(4) 0.8165(9) 0.067(4) Uani 1 1 d .
Li4 Li 1.5408(12) -0.0281(5) 0.6998(11) 0.102(5) Uani 1 1 d .
Li5 Li 0.6158(8) 0.0456(3) 0.9139(5) 0.033(2) Uani 1 1 d .
C1 C 0.9325(6) 0.0553(2) 0.7000(4) 0.063(2) Uani 1 1 d .
C2 C 0.8132(4) 0.0312(2) 0.6585(4) 0.057(2) Uani 1 1 d .
B3 B 0.6948(4) 0.0463(3) 0.6955(5) 0.052(2) Uani 1 1 d .
H3 H 0.6583 0.0740 0.6329 0.062 Uiso 1 1 calc R
B4 B 0.6990(5) 0.0889(2) 0.8060(4) 0.0332(18) Uani 1 1 d .
H4 H 0.6526 0.1249 0.7710 0.040 Uiso 1 1 calc R
B5 B 0.8518(5) 0.1178(2) 0.8511(5) 0.054(3) Uani 1 1 d .
H5 H 0.8582 0.1576 0.8870 0.064 Uiso 1 1 calc R
B6 B 0.9608(8) 0.1031(3) 0.7883(7) 0.085(3) Uani 1 1 d .
H6 H 1.0100 0.1280 0.7445 0.101 Uiso 1 1 calc R
B7 B 0.7870(6) -0.0086(4) 0.7406(6) 0.086(3) Uani 1 1 d .
H7 H 0.8050 -0.0498 0.7191 0.103 Uiso 1 1 calc R
B8 B 0.7145(7) 0.0195(3) 0.8221(5) 0.053(2) Uani 1 1 d .
H8 H 0.6456 -0.0040 0.8454 0.063 Uiso 1 1 calc R
B9 B 0.8017(7) 0.0626(3) 0.9110(5) 0.066(3) Uani 1 1 d .
H9 H 0.7845 0.0664 0.9883 0.079 Uiso 1 1 calc R
B10 B 0.9463(8) 0.0673(3) 0.9042(5) 0.071(3) Uani 1 1 d .
H10 H 1.0121 0.0713 0.9761 0.085 Uiso 1 1 calc R
B11 B 0.9864(6) 0.0298(3) 0.8081(6) 0.067(3) Uani 1 1 d .
H11 H 1.0522 -0.0011 0.8048 0.081 Uiso 1 1 calc R
B12 B 0.8623(6) 0.0043(3) 0.8659(6) 0.059(3) Uani 1 1 d .
H12 H 0.8867 -0.0342 0.9046 0.070 Uiso 1 1 calc R
B23 B 0.6404(6) 0.2155(3) 0.6441(7) 0.092(3) Uani 1 1 d .
H23 H 0.5805 0.2019 0.6915 0.110 Uiso 1 1 calc R
B24 B 0.7839(7) 0.2361(3) 0.7061(5) 0.053(2) Uani 1 1 d .
H24 H 0.7643 0.2179 0.7753 0.064 Uiso 1 1 calc R
B25 B 0.9047(6) 0.2286(2) 0.6499(5) 0.050(2) Uani 1 1 d .
H25 H 0.9874 0.2066 0.6705 0.061 Uiso 1 1 calc R
B26 B 0.8674(6) 0.2047(3) 0.5259(5) 0.055(2) Uani 1 1 d .
H26 H 0.9416 0.1832 0.5071 0.066 Uiso 1 1 calc R
B27 B 0.6073(7) 0.2579(3) 0.5329(6) 0.075(3) Uani 1 1 d .
H27 H 0.5314 0.2705 0.4741 0.090 Uiso 1 1 calc R
B28 B 0.6812(7) 0.2830(3) 0.6372(6) 0.077(3) Uani 1 1 d .
H28 H 0.6340 0.3129 0.6730 0.093 Uiso 1 1 calc R
B29 B 0.8321(6) 0.2935(3) 0.6497(6) 0.079(3) Uani 1 1 d .
H29 H 0.8753 0.3274 0.6950 0.095 Uiso 1 1 calc R
B30 B 0.8735(9) 0.2743(3) 0.5317(6) 0.098(3) Uani 1 1 d .
H30 H 0.9393 0.2978 0.5036 0.118 Uiso 1 1 calc R
B31 B 0.7684(8) 0.2481(3) 0.4437(6) 0.071(3) Uani 1 1 d .
H31 H 0.7283 0.2566 0.3630 0.085 Uiso 1 1 calc R
B32 B 0.7345(7) 0.2986(3) 0.5247(5) 0.070(3) Uani 1 1 d .
H32 H 0.7085 0.3352 0.4797 0.084 Uiso 1 1 calc R
C13 C 1.0117(5) 0.0577(3) 0.6148(4) 0.066(2) Uani 1 1 d .
H13A H 0.9858 0.0874 0.5687 0.079 Uiso 1 1 calc R
H13B H 1.0919 0.0646 0.6489 0.079 Uiso 1 1 calc R
C14 C 1.0069(5) 0.0082(2) 0.5543(4) 0.054(2) Uani 1 1 d .
C15 C 1.1065(6) -0.0176(3) 0.5319(5) 0.089(3) Uani 1 1 d .
H15 H 1.1801 -0.0033 0.5566 0.107 Uiso 1 1 calc R
C16 C 1.0934(6) -0.0650(2) 0.4718(5) 0.079(2) Uani 1 1 d .
H16 H 1.1569 -0.0830 0.4569 0.095 Uiso 1 1 calc R
C17 C 0.9776(6) -0.0832(3) 0.4360(5) 0.076(3) Uani 1 1 d .
H17 H 0.9672 -0.1131 0.3935 0.092 Uiso 1 1 calc R
C18 C 0.8777(7) -0.0604(3) 0.4586(5) 0.081(3) Uani 1 1 d .
H18 H 0.8039 -0.0745 0.4334 0.097 Uiso 1 1 calc R
C19 C 0.8947(5) -0.0172(2) 0.5187(4) 0.063(2) Uani 1 1 d .
C20 C 0.7897(6) 0.0102(2) 0.5439(4) 0.059(2) Uani 1 1 d .
H20A H 0.7250 -0.0147 0.5328 0.071 Uiso 1 1 calc R
H20B H 0.7676 0.0403 0.4977 0.071 Uiso 1 1 calc R
C21 C 0.7384(5) 0.1898(2) 0.4710(4) 0.053(2) Uani 1 1 d .
C22 C 0.6322(5) 0.1945(3) 0.5215(5) 0.067(2) Uani 1 1 d .
C23 C 0.7217(5) 0.1490(2) 0.3807(4) 0.064(3) Uani 1 1 d .
H23A H 0.7715 0.1592 0.3350 0.076 Uiso 1 1 calc R
H23B H 0.7464 0.1139 0.4081 0.076 Uiso 1 1 calc R
C24 C 0.5977(5) 0.1451(2) 0.3197(4) 0.065(2) Uani 1 1 d .
C25 C 0.5777(6) 0.1315(4) 0.2127(5) 0.111(3) Uani 1 1 d .
H25A H 0.6377 0.1252 0.1790 0.133 Uiso 1 1 calc R
C26 C 0.4575(6) 0.1285(5) 0.1630(5) 0.124(3) Uani 1 1 d .
H26A H 0.4397 0.1176 0.0949 0.148 Uiso 1 1 calc R
C27 C 0.3709(6) 0.1399(4) 0.2057(6) 0.127(3) Uani 1 1 d .
H27A H 0.2967 0.1448 0.1653 0.152 Uiso 1 1 calc R
C28 C 0.3900(6) 0.1451(3) 0.3153(5) 0.102(3) Uani 1 1 d .
H28A H 0.3275 0.1482 0.3470 0.122 Uiso 1 1 calc R
C29 C 0.5059(6) 0.1452(4) 0.3741(5) 0.114(4) Uani 1 1 d .
C30 C 0.5354(5) 0.1530(3) 0.4867(4) 0.071(3) Uani 1 1 d .
H30A H 0.5599 0.1190 0.5195 0.085 Uiso 1 1 calc R
H30B H 0.4663 0.1644 0.5091 0.085 Uiso 1 1 calc R
O3 O 1.0580(10) 0.10164(15) 0.3517(4) 0.289(5) Uani 1 1 d DU
C31 C 1.0230(10) 0.0551(2) 0.2917(4) 0.218(6) Uani 1 1 d DU
H31A H 0.9723 0.0333 0.3232 0.261 Uiso 1 1 calc R
H31B H 1.0906 0.0339 0.2867 0.261 Uiso 1 1 calc R
C32 C 0.9596(5) 0.07284(17) 0.1864(3) 0.0656(19) Uani 1 1 d DU
H32A H 0.9924 0.0551 0.1346 0.079 Uiso 1 1 calc R
H32B H 0.8781 0.0630 0.1755 0.079 Uiso 1 1 calc R
C33 C 0.9691(6) 0.12402(18) 0.1786(3) 0.095(2) Uani 1 1 d DU
H33A H 0.8925 0.1403 0.1632 0.114 Uiso 1 1 calc R
H33B H 1.0076 0.1324 0.1233 0.114 Uiso 1 1 calc R
C34 C 1.0407(6) 0.14632(18) 0.2807(3) 0.112(2) Uani 1 1 d DU
H34A H 1.1148 0.1601 0.2717 0.134 Uiso 1 1 calc R
H34B H 0.9987 0.1750 0.3058 0.134 Uiso 1 1 calc R
O4 O 1.4068(4) 0.01472(15) 0.7336(3) 0.1011(15) Uani 1 1 d DU
C41 C 1.3783(5) 0.06973(19) 0.7120(3) 0.1113(18) Uani 1 1 d DU
H41A H 1.3089 0.0728 0.6579 0.134 Uiso 1 1 calc R
H41B H 1.4417 0.0881 0.6906 0.134 Uiso 1 1 calc R
C42 C 1.3574(7) 0.0939(2) 0.8123(4) 0.175(3) Uani 1 1 d DU
H42A H 1.4094 0.1240 0.8328 0.210 Uiso 1 1 calc R
H42B H 1.2780 0.1066 0.8023 0.210 Uiso 1 1 calc R
C43 C 1.3768(8) 0.0567(2) 0.8840(4) 0.195(3) Uani 1 1 d DU
H43A H 1.3169 0.0576 0.9235 0.234 Uiso 1 1 calc R
H43B H 1.4517 0.0623 0.9300 0.234 Uiso 1 1 calc R
C44 C 1.3750(6) 0.0028(2) 0.8284(4) 0.133(2) Uani 1 1 d DU
H44A H 1.4301 -0.0219 0.8686 0.160 Uiso 1 1 calc R
H44B H 1.2980 -0.0130 0.8162 0.160 Uiso 1 1 calc R
O5 O 0.4675(3) 0.40110(16) 0.2393(4) 0.1118(19) Uani 1 1 d DU
C51 C 0.5624(4) 0.36390(17) 0.2663(7) 0.157(3) Uani 1 1 d DU
H51A H 0.6157 0.3692 0.2211 0.189 Uiso 1 1 calc R
H51B H 0.6044 0.3710 0.3358 0.189 Uiso 1 1 calc R
C52 C 0.5265(5) 0.31367(19) 0.2596(10) 0.232(5) Uani 1 1 d DU
H52A H 0.5398 0.2973 0.3270 0.278 Uiso 1 1 calc R
H52B H 0.5673 0.2930 0.2170 0.278 Uiso 1 1 calc R
C53 C 0.3965(5) 0.31605(19) 0.2115(8) 0.214(5) Uani 1 1 d DU
H53A H 0.3758 0.2909 0.1552 0.257 Uiso 1 1 calc R
H53B H 0.3504 0.3085 0.2618 0.257 Uiso 1 1 calc R
C54 C 0.3817(5) 0.36609(18) 0.1787(6) 0.141(3) Uani 1 1 d DU
H54A H 0.3044 0.3781 0.1824 0.169 Uiso 1 1 calc R
H54B H 0.3879 0.3677 0.1076 0.169 Uiso 1 1 calc R
O6 O 0.8064(3) -0.02381(14) 1.1370(3) 0.0989(16) Uani 1 1 d DU
C61 C 0.7059(4) 0.0071(2) 1.1427(9) 0.331(5) Uani 1 1 d DU
H61A H 0.7218 0.0277 1.2058 0.397 Uiso 1 1 calc R
H61B H 0.6902 0.0322 1.0860 0.397 Uiso 1 1 calc R
C62 C 0.6119(4) -0.0230(2) 1.1399(7) 0.195(3) Uani 1 1 d DU
H62A H 0.5425 -0.0056 1.1014 0.234 Uiso 1 1 calc R
H62B H 0.6015 -0.0308 1.2084 0.234 Uiso 1 1 calc R
C63 C 0.6386(4) -0.0740(3) 1.0860(8) 0.220(4) Uani 1 1 d DU
H63A H 0.6152 -0.1056 1.1187 0.264 Uiso 1 1 calc R
H63B H 0.5990 -0.0738 1.0144 0.264 Uiso 1 1 calc R
C64 C 0.7511(4) -0.0726(2) 1.0957(7) 0.163(3) Uani 1 1 d DU
H64A H 0.7684 -0.0786 1.0289 0.195 Uiso 1 1 calc R
H64B H 0.7851 -0.1020 1.1396 0.195 Uiso 1 1 calc R
O7 O 1.4879(4) -0.04606(15) 0.5518(3) 0.1073(18) Uani 1 1 d DU
C71 C 1.5289(6) -0.09169(19) 0.4977(3) 0.100(2) Uani 1 1 d DU
H71A H 1.6112 -0.0982 0.5242 0.120 Uiso 1 1 calc R
H71B H 1.4859 -0.1240 0.5053 0.120 Uiso 1 1 calc R
C72 C 1.5081(6) -0.0757(2) 0.3955(3) 0.111(2) Uani 1 1 d DU
H72A H 1.5791 -0.0620 0.3795 0.133 Uiso 1 1 calc R
H72B H 1.4821 -0.1061 0.3511 0.133 Uiso 1 1 calc R
C73 C 1.4232(7) -0.0362(3) 0.3795(4) 0.285(3) Uani 1 1 d DU
H73A H 1.3478 -0.0522 0.3521 0.342 Uiso 1 1 calc R
H73B H 1.4392 -0.0106 0.3298 0.342 Uiso 1 1 calc R
C74 C 1.4208(7) -0.0098(2) 0.4713(4) 0.165(3) Uani 1 1 d DU
H74A H 1.3416 -0.0054 0.4797 0.198 Uiso 1 1 calc R
H74B H 1.4575 0.0251 0.4737 0.198 Uiso 1 1 calc R
O8 O 1.0748(3) -0.02556(16) 0.1073(3) 0.1044(16) Uani 1 1 d DU
C81 C 1.1040(5) -0.0768(2) 0.1663(5) 0.218(2) Uani 1 1 d DU
H81A H 1.1278 -0.0696 0.2391 0.261 Uiso 1 1 calc R
H81B H 1.0374 -0.1007 0.1546 0.261 Uiso 1 1 calc R
C82 C 1.1956(5) -0.0994(2) 0.1292(6) 0.232(3) Uani 1 1 d DU
H82A H 1.2518 -0.1150 0.1855 0.279 Uiso 1 1 calc R
H82B H 1.1659 -0.1276 0.0808 0.279 Uiso 1 1 calc R
C83 C 1.2496(5) -0.0604(2) 0.0812(7) 0.196(3) Uani 1 1 d DU
H83A H 1.2573 -0.0732 0.0145 0.235 Uiso 1 1 calc R
H83B H 1.3269 -0.0532 0.1218 0.235 Uiso 1 1 calc R
C84 C 1.1839(4) -0.0132(2) 0.0697(5) 0.143(2) Uani 1 1 d DU
H84A H 1.1646 -0.0024 -0.0017 0.171 Uiso 1 1 calc R
H84B H 1.2272 0.0155 0.1097 0.171 Uiso 1 1 calc R
O9 O 1.0537(5) 0.3038(2) 1.2270(3) 0.269(2) Uani 1 1 d DU
C91 C 1.0130(5) 0.3533(2) 1.1651(4) 0.210(2) Uani 1 1 d DU
H91A H 1.0769 0.3782 1.1683 0.252 Uiso 1 1 calc R
H91B H 0.9820 0.3440 1.0939 0.252 Uiso 1 1 calc R
C92 C 0.9252(5) 0.3763(2) 1.2091(4) 0.302(2) Uani 1 1 d DU
H92A H 0.9396 0.4144 1.2189 0.362 Uiso 1 1 calc R
H92B H 0.8502 0.3717 1.1627 0.362 Uiso 1 1 calc R
C93 C 0.9229(5) 0.3524(2) 1.3035(4) 0.120(2) Uani 1 1 d DU
H93A H 0.8434 0.3445 1.3075 0.144 Uiso 1 1 calc R
H93B H 0.9560 0.3765 1.3592 0.144 Uiso 1 1 calc R
C94 C 0.9884(4) 0.30497(17) 1.3113(3) 0.0632(17) Uani 1 1 d DU
H94A H 0.9372 0.2742 1.3057 0.076 Uiso 1 1 calc R
H94B H 1.0425 0.3035 1.3772 0.076 Uiso 1 1 calc R
O10 O 0.7194(8) -0.21213(19) 0.3900(3) 0.251(3) Uani 1 1 d DU
C101 C 0.7682(5) -0.2128(2) 0.5045(4) 0.144(2) Uani 1 1 d DU
H10A H 0.8117 -0.1804 0.5268 0.173 Uiso 1 1 calc R
H10B H 0.7068 -0.2167 0.5420 0.173 Uiso 1 1 calc R
C102 C 0.8423(4) -0.25838(18) 0.5179(4) 0.0611(17) Uani 1 1 d DU
H10C H 0.9190 -0.2485 0.5084 0.073 Uiso 1 1 calc R
H10D H 0.8503 -0.2727 0.5865 0.073 Uiso 1 1 calc R
C103 C 0.7930(7) -0.2966(2) 0.4457(4) 0.128(3) Uani 1 1 d DU
H10E H 0.7443 -0.3207 0.4748 0.154 Uiso 1 1 calc R
H10F H 0.8536 -0.3175 0.4253 0.154 Uiso 1 1 calc R
C104 C 0.7255(7) -0.2701(2) 0.3596(4) 0.152(3) Uani 1 1 d DU
H10G H 0.6482 -0.2855 0.3415 0.183 Uiso 1 1 calc R
H10H H 0.7617 -0.2733 0.3013 0.183 Uiso 1 1 calc R
O11 O 1.0525(5) 0.2305(2) 0.9296(4) 0.1120(17) Uani 1 1 d U
C111 C 1.0985(9) 0.2798(3) 0.9126(8) 0.145(3) Uani 1 1 d U
H11A H 1.0878 0.3047 0.9654 0.174 Uiso 1 1 calc R
H11B H 1.0574 0.2937 0.8470 0.174 Uiso 1 1 calc R
C112 C 1.2451(10) 0.2746(4) 0.9131(9) 0.168(3) Uani 1 1 d U
H11C H 1.2614 0.2764 0.8452 0.201 Uiso 1 1 calc R
H11D H 1.2926 0.3001 0.9585 0.201 Uiso 1 1 calc R
C113 C 1.2519(10) 0.2235(4) 0.9524(12) 0.196(4) Uani 1 1 d U
H11E H 1.3175 0.2219 1.0104 0.235 Uiso 1 1 calc R
H11F H 1.2680 0.1991 0.9007 0.235 Uiso 1 1 calc R
C114 C 1.1377(8) 0.2021(3) 0.9891(5) 0.113(2) Uani 1 1 d U
H11G H 1.1266 0.1640 0.9769 0.136 Uiso 1 1 calc R
H11H H 1.1427 0.2094 1.0611 0.136 Uiso 1 1 calc R

loop_
_atom_site_aniso_label
_atom_site_aniso_U_11
_atom_site_aniso_U_22
_atom_site_aniso_U_33
_atom_site_aniso_U_23
_atom_site_aniso_U_13
_atom_site_aniso_U_12
Gd1 0.04678(11) 0.04434(11) 0.04907(11) -0.0016(3) 0.00789(9) 0.0002(3)
Li1 0.042(7) 0.165(12) 0.169(12) -0.068(10) 0.027(7) -0.038(7)
Li2 0.062(4) 0.037(4) 0.063(4) -0.020(6) 0.007(3) 0.029(7)
Li3 0.033(5) 0.060(6) 0.097(8) 0.027(6) -0.010(5) 0.002(5)
Li4 0.106(10) 0.064(8) 0.136(11) 0.030(7) 0.025(8) -0.004(7)
Li5 0.080(5) 0.000(3) 0.026(4) 0.005(3) 0.026(4) 0.013(4)
C1 0.119(4) 0.046(3) 0.037(3) -0.013(2) 0.044(3) 0.032(3)
C2 0.028(3) 0.073(4) 0.076(4) 0.036(3) 0.021(2) 0.002(3)
B3 0.007(3) 0.056(4) 0.094(5) -0.030(3) 0.016(3) 0.014(3)
B4 0.031(3) 0.050(4) 0.020(3) 0.000(3) 0.009(2) 0.028(3)
B5 0.047(4) 0.048(6) 0.063(4) -0.023(3) 0.005(3) -0.009(3)
B6 0.113(7) 0.046(4) 0.085(6) 0.022(4) 0.001(5) -0.009(5)
B7 0.022(4) 0.150(7) 0.079(5) 0.052(5) -0.003(4) 0.013(5)
B8 0.079(5) 0.032(4) 0.045(4) -0.008(3) 0.008(4) 0.000(4)
B9 0.078(5) 0.086(5) 0.039(4) 0.000(4) 0.026(3) -0.007(4)
B10 0.107(6) 0.049(4) 0.045(4) 0.001(4) -0.007(4) 0.006(4)
B11 0.045(4) 0.073(5) 0.090(5) -0.022(4) 0.027(4) -0.012(4)
B12 0.064(5) 0.021(3) 0.086(5) 0.016(3) 0.007(4) -0.002(3)
B23 0.019(3) 0.059(4) 0.203(8) -0.060(4) 0.034(4) 0.010(3)
B24 0.091(5) 0.038(4) 0.034(4) -0.014(3) 0.022(3) 0.008(4)
B25 0.086(4) 0.018(3) 0.058(4) 0.014(3) 0.036(3) -0.002(3)
B26 0.063(4) 0.027(4) 0.078(5) 0.005(3) 0.021(3) 0.011(3)
B27 0.066(5) 0.080(6) 0.068(5) 0.013(4) -0.010(4) 0.009(5)
B28 0.112(5) 0.062(5) 0.072(4) 0.024(4) 0.051(4) 0.035(4)
B29 0.060(4) 0.066(5) 0.127(6) -0.048(4) 0.053(4) -0.003(4)
B30 0.144(7) 0.051(4) 0.081(5) 0.053(3) -0.017(5) -0.062(4)
B31 0.114(6) 0.051(4) 0.045(4) 0.009(3) 0.015(4) 0.031(4)
B32 0.086(6) 0.062(5) 0.054(4) 0.037(3) -0.003(4) 0.009(4)
C13 0.071(4) 0.068(4) 0.061(4) 0.007(3) 0.022(3) -0.017(3)
C14 0.059(3) 0.060(4) 0.043(3) 0.013(3) 0.013(3) 0.020(3)
C15 0.079(4) 0.128(6) 0.066(4) 0.013(4) 0.028(3) 0.048(4)
C16 0.109(4) 0.041(4) 0.106(4) -0.013(3) 0.063(3) 0.018(3)
C17 0.106(5) 0.042(4) 0.073(4) -0.007(3) 0.002(4) -0.003(4)
C18 0.097(5) 0.056(4) 0.091(5) -0.031(3) 0.022(4) -0.003(4)
C19 0.079(4) 0.050(3) 0.068(3) 0.040(3) 0.034(3) -0.008(3)
C20 0.108(5) 0.039(3) 0.030(3) -0.020(3) 0.015(3) -0.003(3)
C21 0.041(3) 0.066(4) 0.053(3) 0.008(3) 0.013(3) -0.011(3)
C22 0.031(3) 0.073(4) 0.090(4) -0.008(4) -0.002(3) 0.007(3)
C23 0.062(4) 0.057(6) 0.068(4) 0.003(3) 0.006(3) -0.007(3)
C24 0.084(4) 0.054(6) 0.060(3) -0.004(3) 0.020(3) -0.018(3)
C25 0.119(5) 0.097(4) 0.105(4) -0.055(6) -0.003(4) -0.016(8)
C26 0.093(5) 0.158(6) 0.096(4) 0.042(8) -0.031(4) -0.004(10)
C27 0.064(4) 0.128(7) 0.149(6) -0.010(7) -0.061(4) -0.016(6)
C28 0.078(4) 0.125(7) 0.091(4) -0.038(5) -0.009(4) -0.033(5)
C29 0.099(5) 0.141(9) 0.076(4) 0.031(5) -0.042(4) 0.003(6)
C30 0.052(3) 0.093(6) 0.066(4) -0.001(3) 0.011(3) -0.011(3)
O3 0.519(14) 0.133(3) 0.127(3) 0.004(2) -0.117(4) -0.062(6)
C31 0.389(16) 0.092(3) 0.107(4) 0.022(2) -0.090(5) -0.008(6)
C32 0.091(4) 0.058(2) 0.050(2) 0.014(2) 0.022(3) -0.017(3)
C33 0.142(5) 0.046(3) 0.100(3) 0.002(2) 0.032(3) 0.015(4)
C34 0.114(5) 0.092(3) 0.132(4) -0.017(2) 0.033(4) -0.024(4)
O4 0.081(3) 0.118(2) 0.108(2) -0.032(2) 0.029(2) -0.014(3)
C41 0.036(4) 0.124(3) 0.167(2) -0.012(2) 0.006(3) -0.026(4)
C42 0.095(6) 0.176(3) 0.232(3) -0.104(2) -0.012(4) 0.028(4)
C43 0.139(8) 0.304(4) 0.135(2) -0.087(2) 0.012(4) 0.084(7)
C44 0.098(6) 0.195(3) 0.110(3) 0.006(2) 0.032(3) 0.027(6)
O5 0.094(3) 0.095(2) 0.143(4) 0.034(3) 0.018(3) 0.0362(19)
C51 0.132(3) 0.171(3) 0.135(8) -0.017(6) -0.043(4) 0.091(2)
C52 0.214(3) 0.139(3) 0.327(14) 0.035(7) 0.026(6) 0.128(3)
C53 0.218(3) 0.090(3) 0.306(13) -0.064(5) -0.006(7) 0.046(3)
C54 0.076(3) 0.139(3) 0.197(8) -0.003(4) 0.008(4) 0.040(3)
O6 0.125(2) 0.069(3) 0.101(3) 0.013(3) 0.022(3) -0.0003(19)
C61 0.175(3) 0.251(3) 0.647(13) -0.210(4) 0.267(5) -0.040(2)
C62 0.132(2) 0.223(4) 0.236(8) -0.014(4) 0.053(4) -0.006(3)
C63 0.126(3) 0.264(3) 0.277(10) -0.089(4) 0.057(6) -0.058(3)
C64 0.125(3) 0.128(3) 0.239(9) -0.049(4) 0.049(4) -0.056(3)
O7 0.142(4) 0.116(3) 0.0635(19) -0.0262(19) 0.022(2) -0.036(3)
C71 0.137(5) 0.082(3) 0.081(3) -0.021(2) 0.025(3) -0.050(2)
C72 0.177(5) 0.084(4) 0.077(2) -0.026(2) 0.037(3) -0.035(3)
C73 0.361(7) 0.404(5) 0.064(3) -0.033(3) -0.011(5) 0.222(3)
C74 0.184(6) 0.201(4) 0.100(3) -0.036(3) 0.006(4) 0.065(3)
O8 0.105(2) 0.105(3) 0.106(3) 0.018(2) 0.028(2) -0.008(2)
C81 0.265(3) 0.164(4) 0.265(5) 0.111(3) 0.147(2) 0.100(3)
C82 0.227(4) 0.144(3) 0.364(7) 0.039(3) 0.148(3) 0.057(3)
C83 0.098(3) 0.176(4) 0.315(6) 0.040(4) 0.048(3) 0.020(3)
C84 0.104(3) 0.167(3) 0.170(6) 0.022(3) 0.055(3) 0.015(3)
O9 0.301(3) 0.250(4) 0.339(3) 0.097(3) 0.256(2) 0.082(3)
C91 0.189(4) 0.299(4) 0.141(3) 0.108(3) 0.038(2) -0.109(4)
C92 0.326(4) 0.190(3) 0.433(3) 0.270(3) 0.178(3) 0.065(3)
C93 0.097(4) 0.095(4) 0.167(3) 0.015(3) 0.024(2) 0.016(3)
C94 0.085(4) 0.049(3) 0.050(2) 0.006(2) 0.002(2) -0.011(2)
O10 0.317(9) 0.209(3) 0.180(3) 0.063(3) -0.051(4) 0.090(4)
C101 0.063(5) 0.175(3) 0.174(3) -0.039(3) -0.016(5) 0.049(3)
C102 0.037(3) 0.095(3) 0.058(3) 0.003(2) 0.024(2) 0.001(2)
C103 0.138(7) 0.119(3) 0.109(4) -0.003(2) -0.015(4) -0.019(4)
C104 0.140(8) 0.216(3) 0.080(3) 0.013(3) -0.023(3) -0.039(6)
O11 0.138(2) 0.082(3) 0.092(3) -0.007(3) -0.027(3) -0.014(2)
C111 0.170(3) 0.054(3) 0.168(7) 0.003(3) -0.060(5) 0.000(3)
C112 0.194(3) 0.124(3) 0.179(7) 0.007(3) 0.025(4) -0.045(3)
C113 0.155(2) 0.081(3) 0.352(10) -0.009(4) 0.053(4) 0.019(3)
C114 0.178(4) 0.075(3) 0.058(4) -0.001(3) -0.034(3) -0.018(3)

loop_
_atom_type_symbol
_atom_type_description
_atom_type_scat_dispersion_real
_atom_type_scat_dispersion_imag
_atom_type_scat_source
C C 0.0033 0.0016 'International Tables Vol C Tables 4.2.6.8 and 6.1.1.4'
H H 0.0000 0.0000 'International Tables Vol C Tables 4.2.6.8 and 6.1.1.4'
B B 0.0013 0.0007 'International Tables Vol C Tables 4.2.6.8 and 6.1.1.4'
Li Li -0.0003 0.0001 'International Tables Vol C Tables 4.2.6.8 and 6.1.1.4'
O O 0.0106 0.0060 'International Tables Vol C Tables 4.2.6.8 and 6.1.1.4'
Gd Gd -0.1653 3.9035 'International Tables Vol C Tables 4.2.6.8 and 6.1.1.4'

loop_
_geom_angle_atom_site_label_1
_geom_angle_atom_site_label_2
_geom_angle_atom_site_label_3
_geom_angle
_geom_angle_site_symmetry_1
_geom_angle_site_symmetry_3
C2 Gd1 C1 34.44(17) . .
C2 Gd1 C21 130.74(18) . .
C1 Gd1 C21 135.27(19) . .
C2 Gd1 B26 134.9(2) . .
C1 Gd1 B26 114.5(2) . .
C21 Gd1 B26 35.33(19) . .
C2 Gd1 C22 134.65(18) . .
C1 Gd1 C22 163.78(18) . .
C21 Gd1 C22 34.6(2) . .
B26 Gd1 C22 63.6(2) . .
C2 Gd1 B23 143.6(2) . .
C1 Gd1 B23 158.4(2) . .
C21 Gd1 B23 65.3(2) . .
B26 Gd1 B23 78.7(2) . .
C22 Gd1 B23 37.0(2) . .
C2 Gd1 B5 75.78(18) . .
C1 Gd1 B5 63.76(17) . .
C21 Gd1 B5 153.41(18) . .
B26 Gd1 B5 127.41(19) . .
C22 Gd1 B5 131.2(2) . .
B23 Gd1 B5 94.7(2) . .
C2 Gd1 B4 65.85(18) . .
C1 Gd1 B4 77.66(17) . .
C21 Gd1 B4 144.58(16) . .
B26 Gd1 B4 157.38(19) . .
C22 Gd1 B4 110.15(18) . .
B23 Gd1 B4 84.6(2) . .
B5 Gd1 B4 38.72(16) . .
C2 Gd1 Li3 109.5(2) . .
C1 Gd1 Li3 80.6(2) . .
C21 Gd1 Li3 113.0(2) . .
B26 Gd1 Li3 82.9(3) . .
C22 Gd1 Li3 114.3(2) . .
B23 Gd1 Li3 84.5(3) . .
B5 Gd1 Li3 44.5(2) . .
B4 Gd1 Li3 80.3(2) . .
C14 Li1 C15 45.6(5) . .
C14 Li1 C19 45.9(5) . .
C15 Li1 C19 78.4(7) . .
C14 Li1 C31 146.2(9) . .
C15 Li1 C31 122.8(7) . .
C19 Li1 C31 158.4(8) . .
C14 Li1 C16 74.3(6) . .
C15 Li1 C16 38.0(4) . .
C19 Li1 C16 82.3(7) . .
C31 Li1 C16 116.2(7) . .
C14 Li1 C18 74.0(7) . .
C15 Li1 C18 84.8(7) . .
C19 Li1 C18 35.3(4) . .
C31 Li1 C18 139.7(8) . .
C16 Li1 C18 66.2(5) . .
C14 Li1 C17 83.4(7) . .
C15 Li1 C17 67.2(6) . .
C19 Li1 C17 63.8(5) . .
C31 Li1 C17 124.6(8) . .
C16 Li1 C17 35.4(3) . .
C18 Li1 C17 34.8(4) . .
C14 Li1 O3 114.9(8) . .
C15 Li1 O3 110.2(6) . .
C19 Li1 O3 143.4(8) . .
C31 Li1 O3 32.2(3) . .
C16 Li1 O3 127.0(6) . .
C18 Li1 O3 164.9(7) . .
C17 Li1 O3 152.7(8) . .
C14 Li1 C13 27.5(4) . .
C15 Li1 C13 63.2(5) . .
C19 Li1 C13 61.4(5) . .
C31 Li1 C13 122.1(7) . .
C16 Li1 C13 98.5(6) . .
C18 Li1 C13 95.5(6) . .
C17 Li1 C13 110.8(7) . .
O3 Li1 C13 89.9(5) . .
C103 Li2 C41 167.5(6) 2_756 .
C103 Li2 C104 35.6(3) 2_756 2_756
C41 Li2 C104 137.2(5) . 2_756
C103 Li2 C42 144.5(7) 2_756 .
C41 Li2 C42 36.8(2) . .
C104 Li2 C42 110.9(4) 2_756 .
O11 Li3 B6 125.9(5) . .
O11 Li3 B25 119.5(5) . .
B6 Li3 B25 104.2(5) . .
O11 Li3 B24 119.3(5) . .
B6 Li3 B24 114.3(5) . .
B25 Li3 B24 42.4(3) . .
O11 Li3 Gd1 177.4(5) . .
B6 Li3 Gd1 56.7(3) . .
B25 Li3 Gd1 58.5(3) . .
B24 Li3 Gd1 58.1(2) . .
O5 Li4 O7 100.2(6) 2_746 .
O5 Li4 O4 105.7(7) 2_746 .
O7 Li4 O4 104.4(6) . .
O5 Li4 B3 138.7(7) 2_746 1_655
O7 Li4 B3 102.0(6) . 1_655
O4 Li4 B3 101.9(5) . 1_655
O5 Li4 B8 104.7(6) 2_746 1_655
O7 Li4 B8 139.3(8) . 1_655
O4 Li4 B8 99.2(6) . 1_655
B3 Li4 B8 40.1(3) 1_655 1_655
O5 Li4 Li5 99.6(6) 2_746 1_655
O7 Li4 Li5 159.7(6) . 1_655
O4 Li4 Li5 66.1(4) . 1_655
B3 Li4 Li5 64.7(4) 1_655 1_655
B8 Li4 Li5 36.0(3) 1_655 1_655
B9 Li5 B4 47.0(3) . .
B9 Li5 C43 160.9(4) . 1_455
B4 Li5 C43 116.1(3) . 1_455
B9 Li5 Li4 99.6(4) . 1_455
B4 Li5 Li4 77.4(4) . 1_455
C43 Li5 Li4 82.0(3) 1_455 1_455
C2 C1 B11 109.3(5) . .
C2 C1 C13 112.6(4) . .
B11 C1 C13 118.6(5) . .
C2 C1 B6 124.9(6) . .
B11 C1 B6 70.2(5) . .
C13 C1 B6 114.5(5) . .
C2 C1 Gd1 71.6(3) . .
B11 C1 Gd1 135.3(4) . .
C13 C1 Gd1 100.0(3) . .
B6 C1 Gd1 73.7(4) . .
C1 C2 B7 107.7(4) . .
C1 C2 C20 116.0(5) . .
B7 C2 C20 116.8(5) . .
C1 C2 B3 125.7(5) . .
B7 C2 B3 67.6(4) . .
C20 C2 B3 112.9(4) . .
C1 C2 Gd1 73.9(3) . .
B7 C2 Gd1 132.8(5) . .
C20 C2 Gd1 102.6(3) . .
B3 C2 Gd1 74.0(3) . .
C2 B3 B7 54.5(4) . .
C2 B3 B8 105.0(4) . .
B7 B3 B8 56.2(4) . .
C2 B3 B4 120.8(4) . .
B7 B3 B4 105.7(5) . .
B8 B3 B4 58.2(4) . .
C2 B3 Li4 119.3(5) . 1_455
B7 B3 Li4 79.5(5) . 1_455
B8 B3 Li4 70.2(4) . 1_455
B4 B3 Li4 107.3(5) . 1_455
B8 B4 B9 60.0(4) . .
B8 B4 B3 60.2(4) . .
B9 B4 B3 108.8(4) . .
B8 B4 B5 105.6(4) . .
B9 B4 B5 56.9(4) . .
B3 B4 B5 109.6(4) . .
B8 B4 Li5 58.7(4) . .
B9 B4 Li5 67.7(4) . .
B3 B4 Li5 108.0(4) . .
B5 B4 Li5 120.1(4) . .
B8 B4 Gd1 114.6(4) . .
B9 B4 Gd1 117.1(4) . .
B3 B4 Gd1 62.0(3) . .
B5 B4 Gd1 68.4(3) . .
Li5 B4 Gd1 169.5(3) . .
B10 B5 B6 64.1(5) . .
B10 B5 B9 59.4(4) . .
B6 B5 B9 114.6(5) . .
B10 B5 B4 109.4(5) . .
B6 B5 B4 121.2(5) . .
B9 B5 B4 57.5(3) . .
B10 B5 Gd1 120.8(4) . .
B6 B5 Gd1 65.8(3) . .
B9 B5 Gd1 121.4(3) . .
B4 B5 Gd1 72.9(2) . .
C1 B6 B5 116.4(6) . .
C1 B6 B10 102.1(5) . .
B5 B6 B10 58.2(5) . .
C1 B6 B11 52.9(4) . .
B5 B6 B11 104.7(6) . .
B10 B6 B11 56.1(4) . .
C1 B6 Li3 144.8(6) . .
B5 B6 Li3 68.9(5) . .
B10 B6 Li3 108.7(6) . .
B11 B6 Li3 162.3(6) . .
C2 B7 B8 113.4(7) . .
C2 B7 B12 114.8(6) . .
B8 B7 B12 61.6(4) . .
C2 B7 B3 57.9(4) . .
B8 B7 B3 62.4(4) . .
B12 B7 B3 109.2(6) . .
B7 B8 B12 61.2(4) . .
B7 B8 B4 112.9(6) . .
B12 B8 B4 108.9(5) . .
B7 B8 B9 113.0(6) . .
B12 B8 B9 61.0(4) . .
B4 B8 B9 60.5(4) . .
B7 B8 B3 61.4(4) . .
B12 B8 B3 108.2(5) . .
B4 B8 B3 61.6(3) . .
B9 B8 B3 110.3(5) . .
B7 B8 Li4 80.9(5) . 1_455
B12 B8 Li4 134.1(5) . 1_455
B4 B8 Li4 109.1(4) . 1_455
B9 B8 Li4 164.7(6) . 1_455
B3 B8 Li4 69.8(4) . 1_455
B10 B9 B5 59.4(4) . .
B10 B9 B8 116.3(6) . .
B5 B9 B8 112.1(5) . .
B10 B9 B4 116.4(5) . .
B5 B9 B4 65.6(4) . .
B8 B9 B4 59.5(4) . .
B10 B9 B12 64.3(4) . .
B5 B9 B12 106.7(5) . .
B8 B9 B12 59.3(4) . .
B4 B9 B12 106.9(5) . .
B10 B9 Li5 172.6(6) . .
B5 B9 Li5 125.7(5) . .
B8 B9 Li5 57.7(4) . .
B4 B9 Li5 65.3(3) . .
B12 B9 Li5 108.4(5) . .
B9 B10 B5 61.1(4) . .
B9 B10 B11 115.6(5) . .
B5 B10 B11 110.1(5) . .
B9 B10 B6 110.6(6) . .
B5 B10 B6 57.7(4) . .
B11 B10 B6 63.0(5) . .
B9 B10 B12 59.3(4) . .
B5 B10 B12 104.3(5) . .
B11 B10 B12 63.7(4) . .
B6 B10 B12 108.7(5) . .
C1 B11 B10 109.8(6) . .
C1 B11 B6 56.9(4) . .
B10 B11 B6 60.9(5) . .
C1 B11 B12 108.3(5) . .
B10 B11 B12 61.5(4) . .
B6 B11 B12 105.7(5) . .
B8 B12 B7 57.2(4) . .
B8 B12 B9 59.7(4) . .
B7 B12 B9 108.5(5) . .
B8 B12 B10 109.7(5) . .
B7 B12 B10 123.1(6) . .
B9 B12 B10 56.4(4) . .
B8 B12 B11 125.9(5) . .
B7 B12 B11 87.0(5) . .
B9 B12 B11 105.3(5) . .
B10 B12 B11 54.8(4) . .
C22 B23 B28 101.7(6) . .
C22 B23 B24 112.6(6) . .
B28 B23 B24 60.5(4) . .
C22 B23 B27 55.1(5) . .
B28 B23 B27 53.6(4) . .
B24 B23 B27 103.2(5) . .
C22 B23 Gd1 68.1(3) . .
B28 B23 Gd1 122.9(5) . .
B24 B23 Gd1 72.0(3) . .
B27 B23 Gd1 116.0(5) . .
B25 B24 B29 62.6(4) . .
B25 B24 B23 122.8(5) . .
B29 B24 B23 113.2(5) . .
B25 B24 B28 111.7(5) . .
B29 B24 B28 59.6(4) . .
B23 B24 B28 58.9(4) . .
B25 B24 Li3 65.7(4) . .
B29 B24 Li3 109.8(5) . .
B23 B24 Li3 134.1(5) . .
B28 B24 Li3 166.6(5) . .
B26 B25 B24 112.8(5) . .
B26 B25 B29 106.4(4) . .
B24 B25 B29 59.0(4) . .
B26 B25 B30 56.7(4) . .
B24 B25 B30 105.1(5) . .
B29 B25 B30 57.8(4) . .
B26 B25 Li3 136.1(5) . .
B24 B25 Li3 71.9(4) . .
B29 B25 Li3 111.8(5) . .
B30 B25 Li3 167.2(5) . .
C21 B26 B25 123.1(6) . .
C21 B26 B30 106.4(5) . .
B25 B26 B30 67.2(4) . .
C21 B26 B31 54.8(4) . .
B25 B26 B31 112.2(5) . .
B30 B26 B31 55.7(4) . .
C21 B26 Gd1 71.1(3) . .
B25 B26 Gd1 75.5(3) . .
B30 B26 Gd1 133.0(5) . .
B31 B26 Gd1 120.0(5) . .
B28 B27 C22 112.8(6) . .
B28 B27 B23 62.0(5) . .
C22 B27 B23 59.5(5) . .
B28 B27 B32 62.6(5) . .
C22 B27 B32 111.6(6) . .
B23 B27 B32 110.0(5) . .
B27 B28 B23 64.5(5) . .
B27 B28 B29 119.0(7) . .
B23 B28 B29 114.7(6) . .
B27 B28 B24 111.8(6) . .
B23 B28 B24 60.6(4) . .
B29 B28 B24 59.7(4) . .
B27 B28 B32 65.0(5) . .
B23 B28 B32 113.7(6) . .
B29 B28 B32 61.2(5) . .
B24 B28 B32 104.7(6) . .
B24 B29 B28 60.7(4) . .
B24 B29 B32 104.6(5) . .
B28 B29 B32 60.1(4) . .
B24 B29 B30 109.2(5) . .
B28 B29 B30 109.5(5) . .
B32 B29 B30 56.9(5) . .
B24 B29 B25 58.4(4) . .
B28 B29 B25 109.1(5) . .
B32 B29 B25 105.4(5) . .
B30 B29 B25 63.5(4) . .
B31 B30 B32 62.9(5) . .
B31 B30 B26 63.5(4) . .
B32 B30 B26 108.6(6) . .
B31 B30 B29 115.1(7) . .
B32 B30 B29 61.6(5) . .
B26 B30 B29 106.6(6) . .
B31 B30 B25 109.4(5) . .
B32 B30 B25 105.2(6) . .
B26 B30 B25 56.0(4) . .
B29 B30 B25 58.7(4) . .
C21 B31 B30 112.1(5) . .
C21 B31 B32 115.5(6) . .
B30 B31 B32 60.9(5) . .
C21 B31 B26 55.9(4) . .
B30 B31 B26 60.8(4) . .
B32 B31 B26 105.1(5) . .
B30 B32 B31 56.2(4) . .
B30 B32 B28 112.2(5) . .
B31 B32 B28 121.7(6) . .
B30 B32 B29 61.5(4) . .
B31 B32 B29 109.4(5) . .
B28 B32 B29 58.7(4) . .
B30 B32 B27 125.3(6) . .
B31 B32 B27 86.4(5) . .
B28 B32 B27 52.4(4) . .
B29 B32 B27 105.6(5) . .
C14 C13 C1 113.3(5) . .
C14 C13 Li1 32.4(4) . .
C1 C13 Li1 132.0(5) . .
C15 C14 C19 117.8(5) . .
C15 C14 C13 124.0(5) . .
C19 C14 C13 118.1(5) . .
C15 C14 Li1 75.5(6) . .
C19 C14 Li1 76.3(6) . .
C13 C14 Li1 120.1(7) . .
C16 C15 C14 120.1(6) . .
C16 C15 Li1 85.2(6) . .
C14 C15 Li1 58.9(6) . .
C15 C16 C17 115.9(6) . .
C15 C16 Li1 56.8(5) . .
C17 C16 Li1 74.9(5) . .
C18 C17 C16 126.1(6) . .
C18 C17 Li1 70.0(5) . .
C16 C17 Li1 69.7(5) . .
C19 C18 C17 115.8(6) . .
C19 C18 Li1 58.3(6) . .
C17 C18 Li1 75.1(6) . .
C18 C19 C14 124.0(6) . .
C18 C19 C20 118.5(6) . .
C14 C19 C20 117.3(5) . .
C18 C19 Li1 86.4(7) . .
C14 C19 Li1 57.8(5) . .
C20 C19 Li1 124.5(6) . .
C19 C20 C2 112.6(4) . .
C22 C21 C23 114.1(5) . .
C22 C21 B31 106.0(5) . .
C23 C21 B31 115.3(5) . .
C22 C21 B26 124.3(5) . .
C23 C21 B26 117.4(5) . .
B31 C21 B26 69.3(4) . .
C22 C21 Gd1 74.2(3) . .
C23 C21 Gd1 105.1(3) . .
B31 C21 Gd1 134.2(4) . .
B26 C21 Gd1 73.6(3) . .
C30 C22 C21 115.6(5) . .
C30 C22 B27 123.3(5) . .
C21 C22 B27 107.1(6) . .
C30 C22 B23 112.5(5) . .
C21 C22 B23 124.1(5) . .
B27 C22 B23 65.4(5) . .
C30 C22 Gd1 99.0(4) . .
C21 C22 Gd1 71.2(3) . .
B27 C22 Gd1 129.9(4) . .
B23 C22 Gd1 74.9(3) . .
C24 C23 C21 113.8(5) . .
C29 C24 C25 121.9(6) . .
C29 C24 C23 118.3(5) . .
C25 C24 C23 118.8(6) . .
C24 C25 C26 114.0(7) . .
C27 C26 C25 125.1(7) . .
C26 C27 C28 120.1(6) . .
C29 C28 C27 118.9(7) . .
C28 C29 C24 117.5(6) . .
C28 C29 C30 123.2(7) . .
C24 C29 C30 118.7(6) . .
C29 C30 C22 113.0(6) . .
C31 O3 C34 106.1(4) . .
C31 O3 Li1 55.7(5) . .
C34 O3 Li1 151.4(7) . .
O3 C31 C32 108.1(4) . .
O3 C31 Li1 92.1(6) . .
C32 C31 Li1 138.6(8) . .
C33 C32 C31 109.4(4) . .
C32 C33 C34 109.0(4) . .
O3 C34 C33 105.9(4) . .
C44 O4 C41 106.5(4) . .
C44 O4 Li4 116.9(5) . .
C41 O4 Li4 128.3(5) . .
O4 C41 C42 106.0(4) . .
O4 C41 Li2 154.2(5) . .
C42 C41 Li2 87.1(4) . .
C43 C42 C41 108.8(5) . .
C43 C42 Li2 156.4(6) . .
C41 C42 Li2 56.1(4) . .
C42 C43 C44 106.5(4) . .
C42 C43 Li5 100.7(6) . 1_655
C44 C43 Li5 83.6(5) . 1_655
O4 C44 C43 105.6(4) . .
C51 O5 C54 99.2(4) . .
C51 O5 Li4 125.8(5) . 2_756
C54 O5 Li4 133.5(5) . 2_756
C52 C51 O5 112.1(4) . .
C51 C52 C53 105.6(4) . .
C54 C53 C52 102.9(5) . .
C53 C54 O5 111.1(5) . .
C61 O6 C64 99.7(4) . .
C62 C61 O6 112.7(5) . .
C61 C62 C63 103.3(6) . .
C64 C63 C62 103.9(5) . .
C63 C64 O6 115.3(5) . .
C71 O7 C74 106.9(4) . .
C71 O7 Li4 126.3(5) . .
C74 O7 Li4 125.6(5) . .
C72 C71 O7 104.6(4) . .
C73 C72 C71 108.7(5) . .
C72 C73 C74 110.6(5) . .
C73 C74 O7 103.8(5) . .
C81 O8 C84 103.5(4) . .
C82 C81 O8 105.3(5) . .
C83 C82 C81 110.2(5) . .
C82 C83 C84 110.0(6) . .
C83 C84 O8 106.4(5) . .
C94 O9 C91 104.1(4) . .
C92 C91 O9 106.1(5) . .
C93 C92 C91 111.1(5) . .
C92 C93 C94 107.9(5) . .
C93 C94 O9 109.0(4) . .
C104 O10 C101 103.4(4) . .
C102 C101 O10 103.0(5) . .
C103 C102 C101 108.0(4) . .
C102 C103 C104 108.7(4) . .
C102 C103 Li2 166.7(5) . 2_746
C104 C103 Li2 83.8(4) . 2_746
C103 C104 O10 106.3(4) . .
C103 C104 Li2 60.6(3) . 2_746
O10 C104 Li2 161.6(5) . 2_746
C114 O11 C111 107.4(7) . .
C114 O11 Li3 115.5(5) . .
C111 O11 Li3 121.0(6) . .
O11 C111 C112 111.1(7) . .
C113 C112 C111 92.6(9) . .
C112 C113 C114 116.0(10) . .
O11 C114 C113 102.1(7) . .

loop_
_geom_bond_atom_site_label_1
_geom_bond_atom_site_label_2
_geom_bond_distance
_geom_bond_site_symmetry_2
Gd1 C2 2.549(6) .
Gd1 C1 2.581(6) .
Gd1 C21 2.587(6) .
Gd1 B26 2.622(7) .
Gd1 C22 2.630(6) .
Gd1 B23 2.735(7) .
Gd1 B5 2.841(6) .
Gd1 B4 2.920(6) .
Gd1 Li3 3.108(10) .
Li1 C14 1.708(18) .
Li1 C15 1.930(15) .
Li1 C19 1.962(18) .
Li1 C31 2.204(19) .
Li1 C16 2.299(17) .
Li1 C18 2.301(18) .
Li1 C17 2.366(18) .
Li1 O3 2.666(18) .
Li1 C13 2.758(18) .
Li2 C103 2.112(16) 2_756
Li2 C41 2.132(15) .
Li2 C104 2.410(18) 2_756
Li2 C42 2.564(11) .
Li3 O11 1.979(11) .
Li3 B6 2.217(13) .
Li3 B25 2.376(13) .
Li3 B24 2.477(12) .
Li4 O5 1.957(14) 2_746
Li4 O7 1.992(15) .
Li4 O4 2.037(16) .
Li4 B3 2.605(15) 1_655
Li4 B8 2.611(15) 1_655
Li4 Li5 3.357(16) 1_655
Li5 B9 2.238(12) .
Li5 B4 2.197(10) .
Li5 C43 2.770(13) 1_455
Li5 Li4 3.357(16) 1_455
C1 C2 1.519(8) .
C1 B11 1.581(9) .
C1 C13 1.624(9) .
C1 B6 1.660(10) .
C2 B7 1.561(11) .
C2 C20 1.585(8) .
C2 B3 1.622(8) .
B3 B7 1.771(11) .
B3 B8 1.788(10) .
B3 B4 1.813(9) .
B3 Li4 2.605(15) 1_455
B4 B8 1.752(9) .
B4 B9 1.769(8) .
B4 B5 1.911(8) .
B5 B10 1.728(10) .
B5 B6 1.719(12) .
B5 B9 1.757(10) .
B6 B10 1.830(12) .
B6 B11 1.866(11) .
B7 B8 1.677(12) .
B7 B12 1.747(10) .
B8 B12 1.753(10) .
B8 B9 1.760(10) .
B8 Li4 2.611(15) 1_455
B9 B10 1.728(12) .
B9 B12 1.783(11) .
B10 B11 1.737(12) .
B10 B12 1.868(10) .
B11 B12 1.905(11) .
B23 C22 1.704(12) .
B23 B28 1.758(11) .
B23 B24 1.788(10) .
B23 B27 1.797(12) .
B24 B25 1.757(11) .
B24 B29 1.769(11) .
B24 B28 1.787(10) .
B25 B26 1.726(9) .
B25 B29 1.832(10) .
B25 B30 1.919(9) .
B26 C21 1.581(9) .
B26 B30 1.740(9) .
B26 B31 1.785(10) .
B27 B28 1.603(11) .
B27 C22 1.622(11) .
B27 B32 1.833(12) .
B28 B29 1.769(11) .
B28 B32 1.795(12) .
B29 B32 1.816(10) .
B29 B30 1.814(12) .
B30 B31 1.647(11) .
B30 B32 1.730(13) .
B31 C21 1.560(10) .
B31 B32 1.763(11) .
C13 C14 1.472(8) .
C14 C15 1.424(9) .
C14 C19 1.450(8) .
C15 C16 1.420(9) .
C16 C17 1.419(10) .
C17 C18 1.397(11) .
C18 C19 1.334(8) .
C19 C20 1.515(9) .
C21 C22 1.550(9) .
C21 C23 1.559(8) .
C22 C30 1.536(8) .
C23 C24 1.512(7) .
C24 C29 1.428(10) .
C24 C25 1.440(8) .
C25 C26 1.429(9) .
C26 C27 1.304(11) .
C27 C28 1.439(10) .
C28 C29 1.419(9) .
C29 C30 1.483(8) .
O3 C31 1.422(6) .
O3 C34 1.450(6) .
C31 C32 1.510(6) .
C32 C33 1.289(6) .
C33 C34 1.544(6) .
O4 C44 1.428(7) .
O4 C41 1.429(6) .
C41 C42 1.538(7) .
C42 C43 1.319(7) .
C43 C44 1.535(7) .
C43 Li5 2.770(13) 1_655
O5 C51 1.438(6) .
O5 C54 1.444(6) .
O5 Li4 1.957(14) 2_756
C51 C52 1.320(6) .
C52 C53 1.528(8) .
C53 C54 1.323(7) .
O6 C61 1.429(6) .
O6 C64 1.435(6) .
C61 C62 1.332(7) .
C62 C63 1.528(10) .
C63 C64 1.304(7) .
O7 C71 1.485(6) .
O7 C74 1.493(6) .
C71 C72 1.393(6) .
C72 C73 1.388(9) .
C73 C74 1.399(7) .
O8 C81 1.503(6) .
O8 C84 1.511(7) .
C81 C82 1.400(8) .
C82 C83 1.393(9) .
C83 C84 1.398(7) .
O9 C94 1.495(7) .
O9 C91 1.507(7) .
C91 C92 1.418(8) .
C92 C93 1.402(7) .
C93 C94 1.405(6) .
O10 C104 1.511(7) .
O10 C101 1.514(6) .
C101 C102 1.421(7) .
C102 C103 1.392(7) .
C103 C104 1.412(7) .
C103 Li2 2.112(16) 2_746
C104 Li2 2.410(18) 2_746
O11 C114 1.341(9) .
O11 C111 1.382(10) .
C111 C112 1.729(16) .
C112 C113 1.375(15) .
C113 C114 1.618(16) .
